data_7249989
loop_
_publ_author_name
'Shen, Xin'
'Qi, Jun-Chao'
'Peng, Hang'
'Xia, Zhang-Tian'
'Bai, Yong-Ju'
'Chen, Hui-Ping'
'Wang, Zhen-Yu'
'Yang, Tian-En'
'Qin, Yan'
'Liao, Wei-Qiang'

_publ_section_title
;
 A photoluminescent second-order nonlinear optical molecular crystal with
 cold crystallization
;
_journal_issue 10
_journal_name_full CrystEngComm
_journal_page_first 1381
_journal_page_last 1385
_journal_paper_doi 10.1039/D4CE01322K
_journal_volume 27
_journal_year 2025
_chemical_absolute_configuration na
_chemical_formula_moiety 'C20 H20 Br2 N2 O2'
_chemical_formula_sum 'C20 H20 Br2 N2 O2'
_chemical_formula_weight 480.20
_space_group_crystal_system orthorhombic
_space_group_IT_number 18
_space_group_name_Hall 'P 2 2ab'
_space_group_name_H-M_alt 'P 21 21 2'
_atom_sites_solution_hydrogens geom
_atom_sites_solution_primary dual
_audit_creation_date 2024-12-16
_audit_creation_method
;
Olex2 1.5
(compiled 2023.03.06 svn.rbb2c1857 for OlexSys, GUI svn.r6748)
;
_audit_update_record
;
2024-12-19 deposited with the CCDC.	2025-02-18 downloaded from the CCDC.
;
_cell_angle_alpha 90
_cell_angle_beta 90
_cell_angle_gamma 90
_cell_formula_units_Z 2
_cell_length_a 5.9364(2)
_cell_length_b 19.0616(8)
_cell_length_c 9.0086(3)
_cell_measurement_reflns_used 2190
_cell_measurement_temperature 297.98(10)
_cell_measurement_theta_max 73.9310
_cell_measurement_theta_min 2.3570
_cell_volume 1019.39(6)
_computing_cell_refinement 'CrysAlisPro 1.171.42.79a (Rigaku OD, 2022)'
_computing_data_collection 'CrysAlisPro 1.171.42.79a (Rigaku OD, 2022)'
_computing_data_reduction 'CrysAlisPro 1.171.42.79a (Rigaku OD, 2022)'
_computing_molecular_graphics 'Olex2 1.5 (Dolomanov et al., 2009)'
_computing_publication_material 'Olex2 1.5 (Dolomanov et al., 2009)'
_computing_structure_refinement 'SHELXL 2018/3 (Sheldrick, 2015)'
_computing_structure_solution 'SHELXT 2014/5 (Sheldrick, 2014)'
_diffrn_ambient_environment air
_diffrn_ambient_temperature 297.98(10)
_diffrn_detector 'Hybrid Pixel Array Detector'
_diffrn_detector_area_resol_mean 10.0000
_diffrn_detector_type HyPix
_diffrn_measured_fraction_theta_full 0.997
_diffrn_measured_fraction_theta_max 0.947
_diffrn_measurement_details
;
List of Runs (angles in degrees, time in seconds):

  # Type    Start    End  Width  t~exp~   \w     \q     \k     \f   Frames
#--------------------------------------------------------------------------
  1  \w     34.00  83.00   0.50    0.05    --   45.20-108.00 -86.00   98
  2  \w     37.00  63.00   0.50    0.06    --  108.36 -61.00-150.00   52
  3  \w     47.00  95.00   0.50    0.06    --  108.36-108.00 -86.00   96
  4  \w     38.00  68.00   0.50    0.06    --  108.36 -61.00-120.00   60
  5  \w     66.00 105.00   0.50    0.06    --  108.36 -94.00 -60.00   78
  6  \w     47.00  73.00   0.50    0.06    --  108.36 -61.00  60.00   52
  7  \w     36.00 110.00   0.50    0.05    --   45.20  57.00-180.00  148
  8  \w     -4.00  26.00   0.50    0.05    --  -45.20  19.00 -90.00   60
  9  \w     -7.00  30.00   0.50    0.05    --  -45.20  19.00  30.00   74
 10  \w   -175.00 -98.00   0.50    0.06    -- -102.00 -20.00  86.00  154
 11  \w   -128.00 -54.00   0.50    0.06    -- -102.00-154.00-146.00  148
;
_diffrn_measurement_device 'four-circle diffractometer'
_diffrn_measurement_device_type 'XtaLAB Synergy R, DW system, HyPix'
_diffrn_measurement_method '\w scans'
_diffrn_orient_matrix_type 'CrysAlisPro convention (1999,Acta A55,543-557)'
_diffrn_orient_matrix_UB_11 0.0669395000
_diffrn_orient_matrix_UB_12 0.0475042000
_diffrn_orient_matrix_UB_13 -0.1310727000
_diffrn_orient_matrix_UB_21 -0.0117876000
_diffrn_orient_matrix_UB_22 0.0646796000
_diffrn_orient_matrix_UB_23 0.1022892000
_diffrn_orient_matrix_UB_31 0.2503516000
_diffrn_orient_matrix_UB_32 -0.0096852000
_diffrn_orient_matrix_UB_33 0.0401807000
_diffrn_radiation_monochromator mirror
_diffrn_radiation_probe x-ray
_diffrn_radiation_type 'Cu K\a'
_diffrn_radiation_wavelength 1.54184
_diffrn_reflns_av_R_equivalents 0.0511
_diffrn_reflns_av_unetI/netI 0.0589
_diffrn_reflns_Laue_measured_fraction_full 0.997
_diffrn_reflns_Laue_measured_fraction_max 0.947
_diffrn_reflns_limit_h_max 7
_diffrn_reflns_limit_h_min -4
_diffrn_reflns_limit_k_max 19
_diffrn_reflns_limit_k_min -23
_diffrn_reflns_limit_l_max 8
_diffrn_reflns_limit_l_min -11
_diffrn_reflns_number 3315
_diffrn_reflns_point_group_measured_fraction_full 0.915
_diffrn_reflns_point_group_measured_fraction_max 0.849
_diffrn_reflns_theta_full 67.684
_diffrn_reflns_theta_max 76.243
_diffrn_reflns_theta_min 4.640
_diffrn_source 'Rotating-anode X-ray tube'
_diffrn_source_type 'Rigaku (Cu) X-ray Source'
_exptl_absorpt_coefficient_mu 5.173
_exptl_absorpt_correction_T_max 1.00000
_exptl_absorpt_correction_T_min 0.14046
_exptl_absorpt_correction_type multi-scan
_exptl_absorpt_process_details
;
CrysAlisPro 1.171.42.79a (Rigaku Oxford Diffraction, 2022)
Empirical absorption correction using spherical harmonics,
implemented in SCALE3 ABSPACK scaling algorithm.
;
_exptl_crystal_colour 'clear light yellow'
_exptl_crystal_colour_lustre clear
_exptl_crystal_colour_modifier light
_exptl_crystal_colour_primary yellow
_exptl_crystal_density_diffrn 1.564
_exptl_crystal_description block
_exptl_crystal_F_000 480
_exptl_crystal_size_max 0.1
_exptl_crystal_size_mid 0.1
_exptl_crystal_size_min 0.1
_refine_diff_density_max 0.679
_refine_diff_density_min -0.969
_refine_diff_density_rms 0.148
_refine_ls_abs_structure_details
;
 Flack x determined using 458 quotients [(I+)-(I-)]/[(I+)+(I-)]
 (Parsons, Flack and Wagner, Acta Cryst. B69 (2013) 249-259).
;
_refine_ls_abs_structure_Flack 0.31(6)
_refine_ls_extinction_method none
_refine_ls_goodness_of_fit_ref 1.081
_refine_ls_hydrogen_treatment constr
_refine_ls_matrix_type full
_refine_ls_number_parameters 119
_refine_ls_number_reflns 1821
_refine_ls_number_restraints 0
_refine_ls_restrained_S_all 1.081
_refine_ls_R_factor_all 0.0731
_refine_ls_R_factor_gt 0.0678
_refine_ls_shift/su_max 0.000
_refine_ls_shift/su_mean 0.000
_refine_ls_structure_factor_coef Fsqd
_refine_ls_weighting_details 'w=1/[\s^2^(Fo^2^)+(0.1233P)^2^+0.2716P] where P=(Fo^2^+2Fc^2^)/3'
_refine_ls_weighting_scheme calc
_refine_ls_wR_factor_gt 0.1912
_refine_ls_wR_factor_ref 0.1978
_reflns_Friedel_coverage 0.507
_reflns_Friedel_fraction_full 0.792
_reflns_Friedel_fraction_max 0.705
_reflns_number_gt 1570
_reflns_number_total 1821
_reflns_threshold_expression 'I > 2\s(I)'
_cod_data_source_file d4ce01322k2.cif
_cod_data_source_block Rac-C20H20Br2N2O2-298K
_cod_depositor_comments 'Adding full bibliography for 7249987--7249989.cif.'
_cod_database_code 7249989
_shelx_shelxl_version_number 2018/3
_chemical_oxdiff_formula 'C H O N Br'
_shelx_space_group_comment
;
The symmetry employed for this shelxl refinement is uniquely defined
by the following loop, which should always be used as a source of
symmetry information in preference to the above space-group names.
They are only intended as comments.
;
_shelx_estimated_absorpt_t_max 0.626
_shelx_estimated_absorpt_t_min 0.626
_reflns_odcompleteness_completeness 99.82
_reflns_odcompleteness_iscentric 1
_reflns_odcompleteness_theta 66.97
_olex2_refinement_description
;
1. Fixed Uiso
 At 1.2 times of:
  All C(H) groups, All C(H,H) groups
 At 1.5 times of:
  All O(H) groups
2.a Ternary CH refined with riding coordinates:
 C8(H8)
2.b Secondary CH2 refined with riding coordinates:
 C9(H9A,H9B), C10(H10A,H10B)
2.c Aromatic/amide H refined with riding coordinates:
 C2(H2), C7(H7), C4(H4), C5(H5)
2.d Idealised tetrahedral OH refined as rotating group:
 O1(H1)
;
_olex2_submission_special_instructions 'No special instructions were received'
_oxdiff_exptl_absorpt_empirical_details
;
Empirical correction (ABSPACK) includes:
- Absorption correction using spherical harmonics
- Frame scaling
;
_oxdiff_exptl_absorpt_empirical_full_max 3.386
_oxdiff_exptl_absorpt_empirical_full_min 0.390

loop_
_space_group_symop_operation_xyz
'x, y, z'
'-x, -y, z'
'-x+1/2, y+1/2, -z'
'x+1/2, -y+1/2, -z'

loop_
_atom_site_label
_atom_site_type_symbol
_atom_site_fract_x
_atom_site_fract_y
_atom_site_fract_z
_atom_site_U_iso_or_equiv
_atom_site_adp_type
_atom_site_occupancy
_atom_site_site_symmetry_order
_atom_site_calc_flag
_atom_site_refinement_flags_posn
_atom_site_refinement_flags_adp
_atom_site_refinement_flags_occupancy
_atom_site_disorder_assembly
_atom_site_disorder_group
Br1 Br 0.4854(2) 0.21249(6) 0.82901(10) 0.0872(5) Uani 1 1 d . . . . .
N1 N 0.6187(13) 0.4332(3) 0.2925(9) 0.0650(18) Uani 1 1 d . . . . .
O1 O 0.9775(11) 0.4237(4) 0.4594(10) 0.0855(19) Uani 1 1 d . . . . .
H1 H 0.898037 0.437516 0.390895 0.128 Uiso 1 1 calc R U . . .
C2 C 0.5358(12) 0.3068(4) 0.5865(7) 0.0515(15) Uani 1 1 d . . . . .
H2 H 0.393177 0.291187 0.559581 0.062 Uiso 1 1 calc R U . . .
C1 C 0.6421(13) 0.3566(4) 0.5020(9) 0.0532(16) Uani 1 1 d . . . . .
C7 C 0.5243(13) 0.3871(4) 0.3729(8) 0.0546(15) Uani 1 1 d . . . . .
H7 H 0.378923 0.372426 0.350281 0.065 Uiso 1 1 calc R U . . .
C3 C 0.6389(13) 0.2798(5) 0.7116(8) 0.0591(18) Uani 1 1 d . . . . .
C4 C 0.8506(16) 0.2987(5) 0.7507(10) 0.068(2) Uani 1 1 d . . . . .
H4 H 0.920537 0.278560 0.832680 0.081 Uiso 1 1 calc R U . . .
C6 C 0.8633(13) 0.3779(4) 0.5410(11) 0.0607(19) Uani 1 1 d . . . . .
C5 C 0.9605(12) 0.3486(5) 0.6663(11) 0.069(2) Uani 1 1 d . . . . .
H5 H 1.104016 0.362947 0.694421 0.082 Uiso 1 1 calc R U . . .
C8 C 0.4940(17) 0.4597(4) 0.1630(9) 0.071(2) Uani 1 1 d . . . . .
H8 H 0.336328 0.444773 0.169448 0.085 Uiso 1 1 calc R U . . .
C9 C 0.599(3) 0.4303(6) 0.0218(13) 0.101(4) Uani 1 1 d . . . . .
H9A H 0.758852 0.441263 0.020683 0.121 Uiso 1 1 calc R U . . .
H9B H 0.583692 0.379642 0.021401 0.121 Uiso 1 1 calc R U . . .
C10 C 0.491(3) 0.4599(7) -0.1155(12) 0.118(5) Uani 1 1 d . . . . .
H10A H 0.333180 0.446336 -0.118582 0.141 Uiso 1 1 calc R U . . .
H10B H 0.564101 0.441079 -0.203052 0.141 Uiso 1 1 calc R U . . .

loop_
_atom_site_aniso_label
_atom_site_aniso_U_11
_atom_site_aniso_U_22
_atom_site_aniso_U_33
_atom_site_aniso_U_23
_atom_site_aniso_U_13
_atom_site_aniso_U_12
Br1 0.1177(8) 0.0935(9) 0.0504(6) 0.0113(4) 0.0113(6) -0.0121(6)
N1 0.082(4) 0.044(4) 0.069(5) 0.007(3) 0.007(4) 0.011(3)
O1 0.071(3) 0.069(3) 0.116(6) 0.011(4) 0.000(4) -0.013(3)
C2 0.055(3) 0.056(4) 0.044(3) -0.011(3) -0.001(3) 0.000(3)
C1 0.061(4) 0.051(4) 0.048(4) -0.006(3) 0.002(3) 0.009(3)
C7 0.065(3) 0.046(3) 0.053(3) -0.008(3) -0.005(3) 0.004(3)
C3 0.074(4) 0.065(5) 0.038(3) -0.008(3) 0.004(3) 0.002(4)
C4 0.084(5) 0.071(6) 0.048(4) -0.012(4) -0.016(4) 0.009(4)
C6 0.060(4) 0.046(4) 0.076(5) -0.007(4) 0.002(4) -0.001(3)
C5 0.055(3) 0.073(5) 0.078(6) -0.025(5) -0.013(4) 0.004(3)
C8 0.099(5) 0.052(4) 0.062(5) -0.001(4) -0.004(6) 0.016(4)
C9 0.153(11) 0.071(6) 0.079(7) -0.017(6) -0.006(8) 0.044(7)
C10 0.197(15) 0.097(8) 0.059(5) -0.011(6) -0.013(9) 0.059(10)

loop_
_atom_type_symbol
_atom_type_description
_atom_type_scat_dispersion_real
_atom_type_scat_dispersion_imag
_atom_type_scat_source
C C 0.0181 0.0091 'International Tables Vol C Tables 4.2.6.8 and 6.1.1.4'
H H 0.0000 0.0000 'International Tables Vol C Tables 4.2.6.8 and 6.1.1.4'
Br Br -0.6763 1.2805 'International Tables Vol C Tables 4.2.6.8 and 6.1.1.4'
N N 0.0311 0.0180 'International Tables Vol C Tables 4.2.6.8 and 6.1.1.4'
O O 0.0492 0.0322 'International Tables Vol C Tables 4.2.6.8 and 6.1.1.4'

loop_
_geom_angle_atom_site_label_1
_geom_angle_atom_site_label_2
_geom_angle_atom_site_label_3
_geom_angle
_geom_angle_site_symmetry_1
_geom_angle_site_symmetry_3
_geom_angle_publ_flag
C7 N1 C8 117.9(8) . . ?
C6 O1 H1 109.5 . . ?
C1 C2 H2 119.8 . . ?
C1 C2 C3 120.5(7) . . ?
C3 C2 H2 119.8 . . ?
C2 C1 C7 119.5(7) . . ?
C2 C1 C6 119.1(8) . . ?
C6 C1 C7 121.4(8) . . ?
N1 C7 C1 120.9(7) . . ?
N1 C7 H7 119.5 . . ?
C1 C7 H7 119.5 . . ?
C2 C3 Br1 119.6(6) . . ?
C4 C3 Br1 118.7(7) . . ?
C4 C3 C2 121.6(8) . . ?
C3 C4 H4 120.7 . . ?
C3 C4 C5 118.6(8) . . ?
C5 C4 H4 120.7 . . ?
O1 C6 C1 121.6(9) . . ?
O1 C6 C5 120.2(7) . . ?
C5 C6 C1 118.2(8) . . ?
C4 C5 C6 122.0(7) . . ?
C4 C5 H5 119.0 . . ?
C6 C5 H5 119.0 . . ?
N1 C8 C8 108.7(7) . 2_665 ?
N1 C8 H8 109.5 . . ?
N1 C8 C9 109.2(7) . . ?
C8 C8 H8 109.5 2_665 . ?
C9 C8 C8 110.4(7) . 2_665 ?
C9 C8 H8 109.5 . . ?
C8 C9 H9A 109.2 . . ?
C8 C9 H9B 109.2 . . ?
H9A C9 H9B 107.9 . . ?
C10 C9 C8 111.9(9) . . ?
C10 C9 H9A 109.2 . . ?
C10 C9 H9B 109.2 . . ?
C9 C10 C10 110.0(13) . 2_665 ?
C9 C10 H10A 109.7 . . ?
C9 C10 H10B 109.7 . . ?
C10 C10 H10A 109.7 2_665 . ?
C10 C10 H10B 109.7 2_665 . ?
H10A C10 H10B 108.2 . . ?

loop_
_geom_bond_atom_site_label_1
_geom_bond_atom_site_label_2
_geom_bond_distance
_geom_bond_site_symmetry_2
_geom_bond_publ_flag
Br1 C3 1.896(9) . ?
N1 C7 1.269(11) . ?
N1 C8 1.471(11) . ?
O1 H1 0.8200 . ?
O1 C6 1.329(11) . ?
C2 H2 0.9300 . ?
C2 C1 1.370(11) . ?
C2 C3 1.382(10) . ?
C1 C7 1.477(11) . ?
C1 C6 1.419(11) . ?
C7 H7 0.9300 . ?
C3 C4 1.354(13) . ?
C4 H4 0.9300 . ?
C4 C5 1.381(13) . ?
C6 C5 1.385(13) . ?
C5 H5 0.9300 . ?
C8 C8 1.538(17) 2_665 ?
C8 H8 0.9800 . ?
C8 C9 1.525(13) . ?
C9 H9A 0.9700 . ?
C9 H9B 0.9700 . ?
C9 C10 1.505(16) . ?
C10 C10 1.53(3) 2_665 ?
C10 H10A 0.9700 . ?
C10 H10B 0.9700 . ?

loop_
_geom_hbond_atom_site_label_D
_geom_hbond_atom_site_label_H
_geom_hbond_atom_site_label_A
_geom_hbond_distance_DH
_geom_hbond_distance_HA
_geom_hbond_distance_DA
_geom_hbond_angle_DHA
_geom_hbond_site_symmetry_A
_geom_hbond_publ_flag
O1 H1 N1 0.82 1.88 2.614(10) 147.9 . yes

loop_
_geom_torsion_atom_site_label_1
_geom_torsion_atom_site_label_2
_geom_torsion_atom_site_label_3
_geom_torsion_atom_site_label_4
_geom_torsion
_geom_torsion_site_symmetry_1
_geom_torsion_site_symmetry_2
_geom_torsion_site_symmetry_3
_geom_torsion_site_symmetry_4
_geom_torsion_publ_flag
Br1 C3 C4 C5 -179.0(6) . . . . ?
N1 C8 C9 C10 -175.6(13) . . . . ?
O1 C6 C5 C4 -177.4(8) . . . . ?
C2 C1 C7 N1 -179.9(7) . . . . ?
C2 C1 C6 O1 177.2(7) . . . . ?
C2 C1 C6 C5 -1.8(12) . . . . ?
C2 C3 C4 C5 2.8(13) . . . . ?
C1 C2 C3 Br1 178.6(6) . . . . ?
C1 C2 C3 C4 -3.2(12) . . . . ?
C1 C6 C5 C4 1.5(12) . . . . ?
C7 N1 C8 C8 132.1(10) . . . 2_665 ?
C7 N1 C8 C9 -107.4(10) . . . . ?
C7 C1 C6 O1 -3.1(12) . . . . ?
C7 C1 C6 C5 177.9(6) . . . . ?
C3 C2 C1 C7 -177.2(6) . . . . ?
C3 C2 C1 C6 2.5(11) . . . . ?
C3 C4 C5 C6 -2.1(13) . . . . ?
C6 C1 C7 N1 0.4(11) . . . . ?
C8 N1 C7 C1 178.1(6) . . . . ?
C8 C8 C9 C10 -56.2(16) 2_665 . . . ?
C8 C9 C10 C10 58(2) . . . 2_665 ?
